data_4071454
loop_
_publ_author_name
'Dikarev, Evgeny V.'
'Li, Bo'
'Rogachev, Andrey Yu.'
'Zhang, Haitao'
'Petrukhina, Marina A.'

_publ_section_title
;
 Metal-Site-Controlled Arene Coordination in a Heterobimetallic
 Bi&#x2212;Rh Complex with Pyrene
;
_journal_issue 15
_journal_name_full Organometallics
_journal_page_first 3728
_journal_paper_doi 10.1021/om8001763
_journal_volume 27
_journal_year 2008
_chemical_formula_moiety
;
 'Bi2 (O2 C C F3)4 (C16 H10)'
;
_chemical_formula_sum 'C24 H10 Bi2 F12 O8'
_chemical_formula_weight 1072.28
_chemical_melting_point ?
_chemical_name_systematic
; 
 Catena-(tetrakis(mu2-trifluoroacetateo-O,O')
 -di(bismuth(II,II))-pyrene)  
;
_space_group_IT_number 2
_symmetry_cell_setting triclinic
_symmetry_space_group_name_Hall '-P 1'
_symmetry_space_group_name_H-M 'P -1'
_atom_sites_solution_hydrogens difmap
_atom_sites_solution_primary direct
_atom_sites_solution_secondary difmap
_audit_creation_method SHELXL-97
_cell_angle_alpha 91.121(2)
_cell_angle_beta 110.040(2)
_cell_angle_gamma 100.932(2)
_cell_formula_units_Z 1
_cell_length_a 8.2529(10)
_cell_length_b 9.3214(11)
_cell_length_c 9.8706(12)
_cell_measurement_reflns_used 5158
_cell_measurement_temperature 90(2)
_cell_measurement_theta_max 28.20
_cell_measurement_theta_min 2.69
_cell_volume 697.46(15)
_computing_cell_refinement 'SMART, SAINT'
_computing_data_collection SMART
_computing_data_reduction SAINT
_computing_molecular_graphics 'SHELXP-93 (Sheldrick, 1993)'
_computing_publication_material 'SHELXCIF-93 (Sheldrick, 1993)'
_computing_structure_refinement 'SHELXL-97 (Sheldrick, 1997)'
_computing_structure_solution 'SHELXS-97 (Sheldrick, 1990)'
_diffrn_ambient_temperature 90(2)
_diffrn_measured_fraction_theta_full 0.898
_diffrn_measured_fraction_theta_max 0.898
_diffrn_measurement_device_type 'Bruker SMART APEX CCD'
_diffrn_measurement_method '0.3 deg wide \w exposures'
_diffrn_radiation_monochromator graphite
_diffrn_radiation_source 'fine-focus sealed tube'
_diffrn_radiation_type MoK\a
_diffrn_radiation_wavelength 0.71073
_diffrn_reflns_av_R_equivalents 0.0164
_diffrn_reflns_av_sigmaI/netI 0.0254
_diffrn_reflns_limit_h_max 10
_diffrn_reflns_limit_h_min -11
_diffrn_reflns_limit_k_max 11
_diffrn_reflns_limit_k_min -12
_diffrn_reflns_limit_l_max 12
_diffrn_reflns_limit_l_min -13
_diffrn_reflns_number 6021
_diffrn_reflns_theta_full 28.31
_diffrn_reflns_theta_max 28.31
_diffrn_reflns_theta_min 2.21
_diffrn_standards_decay_% 0
_diffrn_standards_interval_count na
_diffrn_standards_interval_time na
_diffrn_standards_number 'none (area detector data)'
_exptl_absorpt_coefficient_mu 12.726
_exptl_absorpt_correction_T_max 0.4695
_exptl_absorpt_correction_T_min 0.2512
_exptl_absorpt_correction_type 'multi-scan (SADABS)'
_exptl_crystal_colour red
_exptl_crystal_density_diffrn 2.553
_exptl_crystal_density_meas ?
_exptl_crystal_density_method none
_exptl_crystal_description block
_exptl_crystal_F_000 492
_exptl_crystal_size_max 0.15
_exptl_crystal_size_mid 0.11
_exptl_crystal_size_min 0.07
_refine_diff_density_max 2.812
_refine_diff_density_min -0.994
_refine_diff_density_rms 0.208
_refine_ls_extinction_coef noref
_refine_ls_extinction_method none
_refine_ls_goodness_of_fit_ref 1.085
_refine_ls_hydrogen_treatment refall
_refine_ls_matrix_type full
_refine_ls_number_parameters 237
_refine_ls_number_reflns 3106
_refine_ls_number_restraints 18
_refine_ls_restrained_S_all 1.093
_refine_ls_R_factor_all 0.0290
_refine_ls_R_factor_gt 0.0265
_refine_ls_shift/su_max 0.001
_refine_ls_shift/su_mean 0.000
_refine_ls_structure_factor_coef Fsqd
_refine_ls_weighting_details 'calc w=1/[\s^2^(Fo^2^)+(0.0453P)^2^+1.1458P] where P=(Fo^2^+2Fc^2^)/3'
_refine_ls_weighting_scheme calc
_refine_ls_wR_factor_gt 0.0668
_refine_ls_wR_factor_ref 0.0681
_reflns_number_gt 2901
_reflns_number_total 3106
_reflns_threshold_expression >2sigma(I)
_cod_data_source_file om8001763-file003.cif
_cod_data_source_block Bi2(O2CCF3)4(C16H10)_(3)
_cod_depositor_comments
;
The following automatic conversions were performed:

'_chemical_melting_point' value 'not measured' was changed to '?' -
the value is undefined or not given.

Automatic conversion script
Id: cif_fix_values 1715 2011-07-08 13:25:40Z adriana 

The following automatic conversions were performed:

'_exptl_crystal_density_meas' value 'not measured' was changed to '?'
- the value is perceived as not measured.

Automatic conversion script
Id: cif_fix_values 3008 2015-01-20 13:52:24Z robertas 
;
_cod_database_code 4071454

loop_
_symmetry_equiv_pos_as_xyz
'x, y, z'
'-x, -y, -z'

loop_
_atom_site_label
_atom_site_type_symbol
_atom_site_fract_x
_atom_site_fract_y
_atom_site_fract_z
_atom_site_U_iso_or_equiv
_atom_site_adp_type
_atom_site_occupancy
_atom_site_symmetry_multiplicity
_atom_site_calc_flag
_atom_site_refinement_flags
_atom_site_disorder_assembly
_atom_site_disorder_group
Bi1 Bi 0.51431(2) 0.920707(18) 0.630327(16) 0.01667(8) Uani 1 1 d . . .
O1 O 0.3304(5) 1.1028(5) 0.6446(4) 0.0272(8) Uani 1 1 d . A .
O2 O 0.2614(5) 1.1654(4) 0.4146(4) 0.0224(7) Uani 1 1 d . . .
O3 O 0.2692(5) 0.8740(4) 0.2523(4) 0.0212(7) Uani 1 1 d . . .
O4 O 0.3358(5) 0.7257(4) 0.4324(4) 0.0207(7) Uani 1 1 d . . .
C1 C 0.2503(6) 1.1622(6) 0.5391(5) 0.0209(10) Uani 1 1 d . . .
C2 C 0.1137(7) 1.2443(6) 0.5601(6) 0.0259(11) Uani 1 1 d D A 1
F1 F -0.0464(10) 1.1450(9) 0.5199(13) 0.0213(17) Uiso 0.40 1 d PD A 1
F2 F 0.0835(14) 1.3506(11) 0.4743(10) 0.0133(15) Uiso 0.40 1 d PD A 1
F3 F 0.1563(15) 1.2966(13) 0.6969(7) 0.0147(18) Uiso 0.40 1 d PD A 1
F1X F -0.0112(17) 1.1415(13) 0.5873(18) 0.040(3) Uiso 0.30 1 d PD A 2
F2X F 0.0281(19) 1.3013(17) 0.4482(13) 0.037(3) Uiso 0.30 1 d PD A 2
F3X F 0.194(2) 1.3343(18) 0.6812(15) 0.051(5) Uiso 0.30 1 d PD A 2
F1Y F -0.0499(16) 1.1808(18) 0.4785(16) 0.047(4) Uiso 0.30 1 d PD A 3
F2Y F 0.136(2) 1.3824(14) 0.5135(18) 0.041(4) Uiso 0.30 1 d PD A 3
F3Y F 0.1106(19) 1.2610(16) 0.6918(11) 0.027(4) Uiso 0.30 1 d PD A 3
C3 C 0.2680(6) 0.7530(6) 0.3057(5) 0.0188(9) Uani 1 1 d . . .
C4 C 0.1730(7) 0.6193(6) 0.1933(6) 0.0232(10) Uani 1 1 d . . .
F4 F 0.2828(5) 0.5878(4) 0.1317(4) 0.0386(8) Uani 1 1 d . . .
F5 F 0.1211(6) 0.5013(4) 0.2514(4) 0.0482(11) Uani 1 1 d . . .
F6 F 0.0347(5) 0.6470(4) 0.0884(4) 0.0453(11) Uani 1 1 d . . .
C5 C 0.3117(7) 0.6980(6) 0.8341(5) 0.0217(10) Uani 1 1 d . . .
C6 C 0.3235(7) 0.8397(6) 0.8908(5) 0.0197(10) Uani 1 1 d . . .
C7 C 0.4929(6) 0.9276(5) 0.9715(5) 0.0169(9) Uani 1 1 d . . .
C8 C 0.6465(6) 0.8700(6) 0.9937(5) 0.0179(9) Uani 1 1 d . . .
C9 C 0.6281(7) 0.7279(6) 0.9358(6) 0.0222(10) Uani 1 1 d . . .
C10 C 0.4615(7) 0.6401(6) 0.8568(6) 0.0262(11) Uani 1 1 d . . .
C11 C 0.1695(6) 0.9010(6) 0.8710(5) 0.0203(10) Uani 1 1 d . . .
C12 C 0.1838(6) 1.0385(6) 0.9251(5) 0.0214(10) Uani 1 1 d . . .
H5 H 0.203(8) 0.635(6) 0.790(6) 0.019(14) Uiso 1 1 d . . .
H9 H 0.720(8) 0.691(7) 0.950(6) 0.020(15) Uiso 1 1 d . . .
H10 H 0.452(8) 0.542(7) 0.823(7) 0.027(16) Uiso 1 1 d . . .
H11 H 0.058(10) 0.841(8) 0.823(8) 0.04(2) Uiso 1 1 d . . .
H12 H 0.098(8) 1.087(7) 0.918(7) 0.021(15) Uiso 1 1 d . . .

loop_
_atom_site_aniso_label
_atom_site_aniso_U_11
_atom_site_aniso_U_22
_atom_site_aniso_U_33
_atom_site_aniso_U_23
_atom_site_aniso_U_13
_atom_site_aniso_U_12
Bi1 0.01991(11) 0.02209(11) 0.00927(10) 0.00321(7) 0.00611(7) 0.00537(7)
O1 0.0275(19) 0.044(2) 0.0185(19) 0.0119(16) 0.0122(15) 0.0184(17)
O2 0.0235(17) 0.033(2) 0.0140(17) 0.0065(14) 0.0078(14) 0.0105(15)
O3 0.0219(17) 0.0247(18) 0.0133(16) 0.0017(13) 0.0017(13) 0.0047(14)
O4 0.0230(17) 0.0234(18) 0.0124(16) -0.0001(13) 0.0033(13) 0.0031(14)
C1 0.018(2) 0.028(3) 0.018(2) 0.0061(19) 0.0067(19) 0.0044(19)
C2 0.026(3) 0.038(3) 0.020(3) 0.003(2) 0.012(2) 0.014(2)
C3 0.015(2) 0.028(3) 0.017(2) -0.0002(19) 0.0089(18) 0.0054(18)
C4 0.025(2) 0.028(3) 0.017(2) 0.004(2) 0.006(2) 0.008(2)
F4 0.042(2) 0.0342(19) 0.045(2) -0.0108(16) 0.0233(17) 0.0090(16)
F5 0.064(3) 0.036(2) 0.0268(19) 0.0005(16) 0.0096(18) -0.0197(19)
F6 0.0335(19) 0.041(2) 0.041(2) -0.0152(17) -0.0156(16) 0.0158(16)
C5 0.022(2) 0.025(3) 0.016(2) 0.0014(19) 0.0043(19) 0.003(2)
C6 0.020(2) 0.028(3) 0.014(2) 0.0085(19) 0.0078(18) 0.010(2)
C7 0.021(2) 0.026(2) 0.007(2) 0.0073(17) 0.0066(17) 0.0083(19)
C8 0.021(2) 0.028(3) 0.007(2) 0.0047(18) 0.0054(17) 0.009(2)
C9 0.025(2) 0.026(3) 0.018(2) 0.005(2) 0.008(2) 0.010(2)
C10 0.030(3) 0.027(3) 0.024(3) 0.004(2) 0.010(2) 0.011(2)
C11 0.015(2) 0.031(3) 0.015(2) 0.0054(19) 0.0051(18) 0.0050(19)
C12 0.016(2) 0.035(3) 0.016(2) 0.009(2) 0.0074(19) 0.010(2)

loop_
_atom_type_symbol
_atom_type_description
_atom_type_scat_dispersion_real
_atom_type_scat_dispersion_imag
_atom_type_scat_source
C C 0.0033 0.0016 'International Tables Vol C Tables 4.2.6.8 and 6.1.1.4'
H H 0.0000 0.0000 'International Tables Vol C Tables 4.2.6.8 and 6.1.1.4'
O O 0.0106 0.0060 'International Tables Vol C Tables 4.2.6.8 and 6.1.1.4'
F F 0.0171 0.0103 'International Tables Vol C Tables 4.2.6.8 and 6.1.1.4'
Bi Bi -4.1077 10.2566 'International Tables Vol C Tables 4.2.6.8 and 6.1.1.4'

loop_
_geom_angle_atom_site_label_1
_geom_angle_atom_site_label_2
_geom_angle_atom_site_label_3
_geom_angle
_geom_angle_site_symmetry_1
_geom_angle_site_symmetry_3
_geom_angle_publ_flag
O2 Bi1 O3 85.43(13) 2_676 2_676 y
O2 Bi1 O4 80.19(12) 2_676 . y
O3 Bi1 O4 157.53(13) 2_676 . y
O2 Bi1 O1 156.94(14) 2_676 . y
O3 Bi1 O1 78.66(13) 2_676 . y
O4 Bi1 O1 109.17(13) . . y
O2 Bi1 Bi1 85.56(9) 2_676 2_676 y
O3 Bi1 Bi1 83.79(9) 2_676 2_676 y
O4 Bi1 Bi1 77.99(8) . 2_676 y
O1 Bi1 Bi1 76.28(8) . 2_676 y
O2 Bi1 C7 120.42(12) 2_676 . ?
O3 Bi1 C7 78.18(12) 2_676 . ?
O4 Bi1 C7 124.07(12) . . ?
O1 Bi1 C7 72.63(11) . . ?
Bi1 Bi1 C7 146.48(8) 2_676 . y
O2 Bi1 C8 96.59(12) 2_676 . ?
O3 Bi1 C8 73.94(12) 2_676 . ?
O4 Bi1 C8 124.64(12) . . ?
O1 Bi1 C8 94.92(12) . . ?
Bi1 Bi1 C8 157.34(9) 2_676 . y
C7 Bi1 C8 23.83(11) . . ?
O2 Bi1 C6 130.76(12) 2_676 . ?
O3 Bi1 C6 100.58(13) 2_676 . ?
O4 Bi1 C6 101.89(12) . . ?
O1 Bi1 C6 69.27(12) . . ?
Bi1 Bi1 C6 143.48(8) 2_676 . y
C7 Bi1 C6 23.86(12) . . ?
C8 Bi1 C6 41.71(11) . . ?
O2 Bi1 C9 83.74(12) 2_676 . ?
O3 Bi1 C9 92.05(13) 2_676 . ?
O4 Bi1 C9 103.36(12) . . ?
O1 Bi1 C9 113.17(12) . . ?
Bi1 Bi1 C9 168.80(9) 2_676 . y
C7 Bi1 C9 41.01(12) . . ?
C8 Bi1 C9 23.19(12) . . ?
C6 Bi1 C9 47.52(12) . . ?
O2 Bi1 C5 114.41(13) 2_676 . ?
O3 Bi1 C5 118.72(12) 2_676 . ?
O4 Bi1 C5 83.14(12) . . ?
O1 Bi1 C5 88.02(13) . . ?
Bi1 Bi1 C5 149.72(9) 2_676 . y
C7 Bi1 C5 41.10(12) . . ?
C8 Bi1 C5 47.77(12) . . ?
C6 Bi1 C5 23.08(12) . . ?
C9 Bi1 C5 40.39(12) . . ?
O2 Bi1 C10 92.22(13) 2_676 . ?
O3 Bi1 C10 114.23(13) 2_676 . ?
O4 Bi1 C10 83.68(13) . . ?
O1 Bi1 C10 109.45(12) . . ?
Bi1 Bi1 C10 161.65(9) 2_676 . y
C7 Bi1 C10 47.72(12) . . ?
C8 Bi1 C10 41.01(12) . . ?
C6 Bi1 C10 40.60(12) . . ?
C9 Bi1 C10 23.14(13) . . ?
C5 Bi1 C10 22.80(12) . . ?
C1 O1 Bi1 123.1(3) . . ?
C1 O2 Bi1 120.1(3) . 2_676 ?
C3 O3 Bi1 120.8(3) . 2_676 ?
C3 O4 Bi1 122.3(3) . . ?
O1 C1 O2 129.9(5) . . ?
O1 C1 C2 115.8(4) . . ?
O2 C1 C2 114.4(4) . . ?
F2 C2 F3 109.7(8) . . ?
F2 C2 F1 104.9(8) . . ?
F3 C2 F1 108.3(8) . . ?
F2 C2 C1 113.5(5) . . ?
F3 C2 C1 112.5(6) . . ?
F1 C2 C1 107.5(5) . . ?
O4 C3 O3 129.8(5) . . ?
O4 C3 C4 116.2(5) . . ?
O3 C3 C4 113.9(4) . . ?
F5 C4 F4 107.6(5) . . ?
F5 C4 F6 108.6(5) . . ?
F4 C4 F6 106.9(5) . . ?
F5 C4 C3 112.8(4) . . ?
F4 C4 C3 108.9(4) . . ?
F6 C4 C3 111.8(4) . . ?
C10 C5 C6 121.3(5) . . ?
C10 C5 Bi1 79.7(3) . . ?
C6 C5 Bi1 77.0(3) . . ?
C10 C5 H5 118(4) . . ?
C6 C5 H5 121(4) . . ?
Bi1 C5 H5 121(4) . . ?
C5 C6 C7 119.3(5) . . ?
C5 C6 C11 122.3(5) . . ?
C7 C6 C11 118.4(5) . . ?
C5 C6 Bi1 79.9(3) . . ?
C7 C6 Bi1 76.5(3) . . ?
C11 C6 Bi1 114.0(3) . . ?
C8 C7 C7 120.4(6) . 2_677 ?
C8 C7 C6 119.8(5) . . ?
C7 C7 C6 119.9(5) 2_677 . ?
C8 C7 Bi1 78.6(3) . . ?
C7 C7 Bi1 111.9(4) 2_677 . ?
C6 C7 Bi1 79.7(3) . . ?
C9 C8 C7 118.9(5) . . ?
C9 C8 C12 122.4(5) . 2_677 ?
C7 C8 C12 118.7(5) . 2_677 ?
C9 C8 Bi1 79.9(3) . . ?
C7 C8 Bi1 77.6(3) . . ?
C12 C8 Bi1 112.2(3) 2_677 . ?
C8 C9 C10 121.7(5) . . ?
C8 C9 Bi1 76.9(3) . . ?
C10 C9 Bi1 80.6(3) . . ?
C8 C9 H9 120(4) . . ?
C10 C9 H9 118(4) . . ?
Bi1 C9 H9 115(4) . . ?
C5 C10 C9 119.0(5) . . ?
C5 C10 Bi1 77.5(3) . . ?
C9 C10 Bi1 76.3(3) . . ?
C5 C10 H10 121(4) . . ?
C9 C10 H10 120(4) . . ?
Bi1 C10 H10 119(4) . . ?
C12 C11 C6 121.4(5) . . ?
C12 C11 H11 120(5) . . ?
C6 C11 H11 118(5) . . ?
C11 C12 C8 121.3(5) . 2_677 ?
C11 C12 H12 129(4) . . ?
C8 C12 H12 110(4) 2_677 . ?

loop_
_geom_bond_atom_site_label_1
_geom_bond_atom_site_label_2
_geom_bond_distance
_geom_bond_site_symmetry_2
_geom_bond_publ_flag
Bi1 O2 2.319(4) 2_676 y
Bi1 O3 2.322(4) 2_676 y
Bi1 O4 2.483(3) . y
Bi1 O1 2.514(4) . y
Bi1 Bi1 2.9538(4) 2_676 y
Bi1 C7 3.432(4) . y
Bi1 C8 3.444(4) . y
Bi1 C6 3.472(5) . y
Bi1 C9 3.481(5) . y
Bi1 C5 3.508(5) . y
Bi1 C10 3.534(6) . y
O1 C1 1.232(6) . ?
O2 C1 1.264(6) . ?
O2 Bi1 2.319(4) 2_676 ?
O3 C3 1.255(6) . ?
O3 Bi1 2.322(4) 2_676 ?
O4 C3 1.237(6) . ?
C1 C2 1.543(7) . ?
C2 F2 1.321(8) . ?
C2 F3 1.330(8) . ?
C2 F1 1.387(9) . ?
C3 C4 1.542(7) . ?
C4 F5 1.317(7) . ?
C4 F4 1.323(6) . ?
C4 F6 1.324(6) . ?
C5 C10 1.392(7) . ?
C5 C6 1.397(7) . ?
C5 H5 0.93(6) . ?
C6 C7 1.427(7) . ?
C6 C11 1.446(7) . ?
C7 C8 1.419(7) . ?
C7 C7 1.420(10) 2_677 ?
C8 C9 1.392(7) . ?
C8 C12 1.442(7) 2_677 ?
C9 C10 1.408(8) . ?
C9 H9 0.86(6) . ?
C10 H10 0.95(7) . ?
C11 C12 1.347(8) . ?
C11 H11 0.94(8) . ?
C12 C8 1.442(7) 2_677 ?
C12 H12 0.89(6) . ?
